data_4340806
loop_
_publ_author_name
'Schweinfurth, David'
'Demeshko, Serhiy'
'Hohloch, Stephan'
'Steinmetz, Marc'
'Brandenburg, Jan Gerit'
'Dechert, Sebastian'
'Meyer, Franc'
'Grimme, Stefan'
'Sarkar, Biprajit'

_publ_section_title
;
 Spin Crossover in Fe(II) and Co(II) Complexes with the Same Click-Derived
 Tripodal Ligand.
;
_journal_issue 16
_journal_name_full 'Inorganic chemistry'
_journal_page_first 8203
_journal_page_last 8212
_journal_paper_doi 10.1021/ic500264k
_journal_volume 53
_journal_year 2014
_chemical_formula_moiety 'C60 H60 N20 Fe 2(B F4) 2(C H Cl3)'
_chemical_formula_sum 'C62 H60 B2 Cl6 F8 Fe N20'
_chemical_formula_weight 1527.47
_chemical_name_systematic
; 
 ? 
;
_space_group_IT_number 14
_symmetry_cell_setting monoclinic
_symmetry_space_group_name_Hall '-P 2ybc'
_symmetry_space_group_name_H-M 'P 1 21/c 1'
_atom_sites_solution_hydrogens geom
_atom_sites_solution_primary direct
_atom_sites_solution_secondary difmap
_audit_creation_method SHELXL-97
_cell_angle_alpha 90.00
_cell_angle_beta 109.177(5)
_cell_angle_gamma 90.00
_cell_formula_units_Z 2
_cell_length_a 14.0755(17)
_cell_length_b 15.4098(15)
_cell_length_c 16.414(2)
_cell_measurement_reflns_used 6981
_cell_measurement_temperature 100(2)
_cell_measurement_theta_max 26.5
_cell_measurement_theta_min 1.5
_cell_volume 3362.6(7)
_computing_cell_refinement 'Bruker Kappa Apex II suite, 2008'
_computing_data_collection 'Bruker Kappa Apex II suite, 2008'
_computing_data_reduction 'Bruker Kappa Apex II suite, 2008'
_computing_structure_refinement 'SHELXL-97 (Sheldrick, 1997)'
_computing_structure_solution 'SHELXS-97 (Sheldrick, 1990)'
_diffrn_ambient_temperature 100(2)
_diffrn_measured_fraction_theta_full 0.995
_diffrn_measured_fraction_theta_max 0.995
_diffrn_measurement_device_type 'Bruker Kappa Apex II duo'
_diffrn_measurement_method 'omega psi scan'
_diffrn_radiation_monochromator graphite
_diffrn_radiation_source 'fine-focus sealed tube'
_diffrn_radiation_type MoK\a
_diffrn_radiation_wavelength 0.71073
_diffrn_reflns_av_R_equivalents 0.0352
_diffrn_reflns_av_sigmaI/netI 0.0260
_diffrn_reflns_limit_h_max 17
_diffrn_reflns_limit_h_min -17
_diffrn_reflns_limit_k_max 19
_diffrn_reflns_limit_k_min -19
_diffrn_reflns_limit_l_max 20
_diffrn_reflns_limit_l_min -20
_diffrn_reflns_number 48517
_diffrn_reflns_theta_full 26.54
_diffrn_reflns_theta_max 26.53
_diffrn_reflns_theta_min 1.53
_exptl_absorpt_coefficient_mu 0.543
_exptl_absorpt_correction_T_max 0.745
_exptl_absorpt_correction_T_min 0.691
_exptl_absorpt_correction_type multi-scan
_exptl_absorpt_process_details 'Blessing, 1995'
_exptl_crystal_colour colourless
_exptl_crystal_density_diffrn 1.509
_exptl_crystal_density_method 'not measured'
_exptl_crystal_description plates
_exptl_crystal_F_000 1564
_exptl_crystal_size_max 0.29
_exptl_crystal_size_mid 0.24
_exptl_crystal_size_min 0.06
_refine_diff_density_max 0.835
_refine_diff_density_min -0.626
_refine_diff_density_rms 0.081
_refine_ls_extinction_method none
_refine_ls_goodness_of_fit_ref 1.036
_refine_ls_hydrogen_treatment constr
_refine_ls_matrix_type full
_refine_ls_number_parameters 448
_refine_ls_number_reflns 6981
_refine_ls_number_restraints 0
_refine_ls_restrained_S_all 1.036
_refine_ls_R_factor_all 0.0630
_refine_ls_R_factor_gt 0.0467
_refine_ls_shift/su_max 0.001
_refine_ls_shift/su_mean 0.000
_refine_ls_structure_factor_coef Fsqd
_refine_ls_weighting_details 'calc w=1/[\s^2^(Fo^2^)+(0.0654P)^2^+5.1529P] where P=(Fo^2^+2Fc^2^)/3'
_refine_ls_weighting_scheme calc
_refine_ls_wR_factor_gt 0.1218
_refine_ls_wR_factor_ref 0.1317
_reflns_number_gt 5561
_reflns_number_total 6981
_reflns_threshold_expression >2sigma(I)
_cod_data_source_file ic500264k_si_006.cif
_cod_data_source_block c:\x-step\sar74
_cod_depositor_comments
;
The following automatic conversions were performed:

'_exptl_absorpt_correction_type' value 'Multi-Scan' changed to
'multi-scan' according to
/usr/data/users/saulius/crontab/automatic-downloads/rss-feeds/ACS/lib/dictionaries/cif_core.dic
dictionary named 'cif_core.dic' version 2.4.2 from 2011-04-26.

Automatic conversion script
Id: cif_fix_values 2281 2013-09-26 08:29:07Z andrius 

 Adding full bibliography for 4340804--4340809.cif.
;
_cod_original_cell_volume 3362.7(7)
_cod_original_sg_symbol_H-M P21/c
_cod_database_code 4340806

loop_
_symmetry_equiv_pos_as_xyz
'x, y, z'
'-x, y+1/2, -z+1/2'
'-x, -y, -z'
'x, -y-1/2, z-1/2'

loop_
_atom_site_label
_atom_site_type_symbol
_atom_site_fract_x
_atom_site_fract_y
_atom_site_fract_z
_atom_site_U_iso_or_equiv
_atom_site_adp_type
_atom_site_occupancy
_atom_site_symmetry_multiplicity
_atom_site_calc_flag
_atom_site_refinement_flags
C10 C 0.31273(19) 0.05713(15) 0.04370(16) 0.0159(5) Uani 1 1 d .
H6B H 0.2656 0.0131 0.0087 0.019 Uiso 1 1 calc R
H6A H 0.2732 0.1016 0.0621 0.019 Uiso 1 1 calc R
C11 C 0.38624(19) 0.01520(15) 0.12096(16) 0.0158(5) Uani 1 1 d .
C12 C 0.3785(2) -0.01998(16) 0.19532(17) 0.0187(5) Uani 1 1 d .
H5A H 0.3210 -0.0210 0.2135 0.022 Uiso 1 1 calc R
C13 C 0.5052(2) -0.10547(17) 0.31663(17) 0.0236(6) Uani 1 1 d .
H11B H 0.4467 -0.1289 0.3303 0.028 Uiso 1 1 calc R
H11A H 0.5450 -0.0690 0.3656 0.028 Uiso 1 1 calc R
C14 C 0.5689(2) -0.17861(16) 0.30282(16) 0.0180(5) Uani 1 1 d .
C15 C 0.6717(2) -0.17949(19) 0.34458(19) 0.0274(6) Uani 1 1 d .
H19A H 0.7023 -0.1357 0.3855 0.033 Uiso 1 1 calc R
C16 C 0.7300(2) -0.2444(2) 0.3266(2) 0.0359(8) Uani 1 1 d .
H22A H 0.8006 -0.2453 0.3555 0.043 Uiso 1 1 calc R
C17 C 0.6854(3) -0.3079(2) 0.2663(2) 0.0360(8) Uani 1 1 d .
H12A H 0.7258 -0.3518 0.2536 0.043 Uiso 1 1 calc R
C18 C 0.5821(2) -0.30802(18) 0.22443(19) 0.0292(6) Uani 1 1 d .
H20A H 0.5515 -0.3519 0.1836 0.035 Uiso 1 1 calc R
C19 C 0.5242(2) -0.24325(17) 0.24312(17) 0.0215(5) Uani 1 1 d .
H16A H 0.4535 -0.2429 0.2150 0.026 Uiso 1 1 calc R
C20 C 0.41970(18) 0.17898(15) 0.03517(16) 0.0144(5) Uani 1 1 d .
H30B H 0.3745 0.2292 0.0139 0.017 Uiso 1 1 calc R
H30A H 0.4332 0.1740 0.0981 0.017 Uiso 1 1 calc R
C21 C 0.51574(18) 0.19371(15) 0.01822(15) 0.0139(5) Uani 1 1 d .
C22 C 0.56604(19) 0.26720(16) 0.00869(15) 0.0162(5) Uani 1 1 d .
H4A H 0.5442 0.3257 0.0070 0.019 Uiso 1 1 calc R
C23 C 0.7392(2) 0.28764(17) -0.00633(17) 0.0193(5) Uani 1 1 d .
H17B H 0.8028 0.2614 0.0311 0.023 Uiso 1 1 calc R
H17A H 0.7359 0.3478 0.0137 0.023 Uiso 1 1 calc R
C24 C 0.73964(19) 0.28969(16) -0.09845(16) 0.0176(5) Uani 1 1 d .
C25 C 0.7743(2) 0.21827(18) -0.13250(18) 0.0234(6) Uani 1 1 d .
H8A H 0.7979 0.1683 -0.0978 0.028 Uiso 1 1 calc R
C26 C 0.7743(2) 0.2199(2) -0.21709(19) 0.0293(6) Uani 1 1 d .
H15A H 0.7979 0.1711 -0.2402 0.035 Uiso 1 1 calc R
C27 C 0.7401(2) 0.2927(2) -0.26783(19) 0.0301(7) Uani 1 1 d .
H21A H 0.7401 0.2937 -0.3257 0.036 Uiso 1 1 calc R
C28 C 0.7058(2) 0.3640(2) -0.23416(19) 0.0291(6) Uani 1 1 d .
H13A H 0.6822 0.4137 -0.2691 0.035 Uiso 1 1 calc R
C29 C 0.7058(2) 0.36300(18) -0.14956(19) 0.0246(6) Uani 1 1 d .
H18A H 0.6828 0.4122 -0.1266 0.030 Uiso 1 1 calc R
C30 C 0.30042(19) 0.11943(16) -0.09752(16) 0.0160(5) Uani 1 1 d .
H3B H 0.2774 0.0645 -0.1291 0.019 Uiso 1 1 calc R
H3A H 0.3389 0.1518 -0.1284 0.019 Uiso 1 1 calc R
C31 C 0.20966(19) 0.17216(16) -0.09940(16) 0.0164(5) Uani 1 1 d .
C32 C 0.1955(2) 0.26024(17) -0.09528(17) 0.0199(5) Uani 1 1 d .
H7A H 0.2430 0.3051 -0.0916 0.024 Uiso 1 1 calc R
C33 C 0.0439(2) 0.34782(18) -0.09043(18) 0.0241(6) Uani 1 1 d .
H26B H -0.0274 0.3412 -0.1267 0.029 Uiso 1 1 calc R
H26A H 0.0720 0.3979 -0.1128 0.029 Uiso 1 1 calc R
C34 C 0.0492(2) 0.36647(18) 0.00188(18) 0.0230(6) Uani 1 1 d .
C35 C 0.0999(2) 0.43899(19) 0.0456(2) 0.0279(6) Uani 1 1 d .
H24A H 0.1326 0.4771 0.0179 0.033 Uiso 1 1 calc R
C36 C 0.1029(2) 0.4561(2) 0.1299(2) 0.0321(7) Uani 1 1 d .
H25A H 0.1378 0.5058 0.1592 0.039 Uiso 1 1 calc R
C37 C 0.0559(2) 0.4016(2) 0.1707(2) 0.0327(7) Uani 1 1 d .
H23A H 0.0584 0.4134 0.2281 0.039 Uiso 1 1 calc R
C38 C 0.0046(2) 0.3291(2) 0.1277(2) 0.0325(7) Uani 1 1 d .
H28A H -0.0281 0.2911 0.1557 0.039 Uiso 1 1 calc R
C39 C 0.0014(2) 0.31243(19) 0.04324(19) 0.0275(6) Uani 1 1 d .
H27A H -0.0341 0.2631 0.0138 0.033 Uiso 1 1 calc R
C40 C 0.9855(2) 0.5342(2) 0.3560(2) 0.0303(6) Uani 1 1 d .
B1 B 0.6574(2) 0.5216(2) 0.0559(2) 0.0239(6) Uani 1 1 d .
N1 N 0.36942(15) 0.09832(12) -0.00844(13) 0.0136(4) Uani 1 1 d .
N21 N 0.48214(16) 0.00163(13) 0.12256(13) 0.0163(4) Uani 1 1 d .
N22 N 0.53417(17) -0.04003(13) 0.19348(14) 0.0185(4) Uani 1 1 d .
N23 N 0.47040(17) -0.05282(13) 0.23683(13) 0.0178(4) Uani 1 1 d .
N11 N 0.57516(16) 0.12443(13) 0.01647(13) 0.0155(4) Uani 1 1 d .
N12 N 0.65957(16) 0.15103(13) 0.00633(14) 0.0171(4) Uani 1 1 d .
N13 N 0.65372(16) 0.23776(13) 0.00220(13) 0.0157(4) Uani 1 1 d .
N31 N 0.12180(17) 0.13233(14) -0.10436(15) 0.0206(5) Uani 1 1 d .
N32 N 0.05484(17) 0.19112(15) -0.10368(15) 0.0229(5) Uani 1 1 d .
N33 N 0.09962(16) 0.26877(14) -0.09756(14) 0.0196(5) Uani 1 1 d .
F1 F 0.61755(15) 0.60534(11) 0.03695(14) 0.0437(5) Uani 1 1 d .
F2 F 0.60817(15) 0.46734(11) -0.01233(12) 0.0371(4) Uani 1 1 d .
F3 F 0.75820(15) 0.52537(14) 0.06456(16) 0.0505(5) Uani 1 1 d .
F4 F 0.6468(2) 0.49157(18) 0.13017(14) 0.0657(7) Uani 1 1 d .
Fe1 Fe 0.5000 0.0000 0.0000 0.01257(13) Uani 1 2 d S
Cl1 Cl 0.88383(6) 0.51685(5) 0.26035(5) 0.03485(19) Uani 1 1 d .
Cl2 Cl 1.07963(6) 0.59612(5) 0.33256(6) 0.0426(2) Uani 1 1 d .
Cl3 Cl 0.94411(7) 0.58756(6) 0.43279(6) 0.0450(2) Uani 1 1 d .

loop_
_atom_site_aniso_label
_atom_site_aniso_U_11
_atom_site_aniso_U_22
_atom_site_aniso_U_33
_atom_site_aniso_U_23
_atom_site_aniso_U_13
_atom_site_aniso_U_12
C10 0.0187(12) 0.0146(11) 0.0181(12) 0.0001(9) 0.0109(10) 0.0001(9)
C11 0.0237(13) 0.0102(11) 0.0165(12) -0.0012(9) 0.0107(10) -0.0001(9)
C12 0.0247(13) 0.0146(11) 0.0203(13) -0.0007(10) 0.0122(11) 0.0006(10)
C13 0.0358(16) 0.0215(13) 0.0150(13) 0.0061(10) 0.0102(12) 0.0044(11)
C14 0.0244(13) 0.0168(12) 0.0139(12) 0.0073(10) 0.0078(10) 0.0003(10)
C15 0.0274(15) 0.0259(14) 0.0261(15) 0.0099(12) 0.0052(12) -0.0076(11)
C16 0.0212(14) 0.0396(18) 0.048(2) 0.0246(16) 0.0123(14) 0.0032(13)
C17 0.0449(19) 0.0290(16) 0.0473(19) 0.0246(14) 0.0328(16) 0.0193(14)
C18 0.0492(19) 0.0165(13) 0.0252(15) 0.0054(11) 0.0169(14) 0.0047(12)
C19 0.0240(13) 0.0208(13) 0.0183(13) 0.0052(10) 0.0052(11) 0.0005(10)
C20 0.0183(12) 0.0119(11) 0.0137(11) -0.0017(9) 0.0064(10) 0.0010(9)
C21 0.0194(12) 0.0118(11) 0.0104(11) -0.0010(9) 0.0048(10) 0.0012(9)
C22 0.0215(12) 0.0137(11) 0.0132(12) -0.0012(9) 0.0054(10) 0.0017(9)
C23 0.0218(13) 0.0182(12) 0.0191(13) -0.0017(10) 0.0082(11) -0.0068(10)
C24 0.0166(12) 0.0192(12) 0.0174(12) -0.0010(10) 0.0060(10) -0.0049(10)
C25 0.0266(14) 0.0207(13) 0.0240(14) 0.0007(11) 0.0099(12) 0.0002(11)
C26 0.0304(15) 0.0319(15) 0.0291(16) -0.0077(12) 0.0143(13) -0.0032(12)
C27 0.0291(15) 0.0437(17) 0.0185(14) -0.0006(13) 0.0093(12) -0.0118(13)
C28 0.0278(15) 0.0316(15) 0.0272(15) 0.0104(12) 0.0080(12) -0.0030(12)
C29 0.0251(14) 0.0217(13) 0.0286(15) 0.0023(11) 0.0110(12) -0.0023(11)
C30 0.0193(12) 0.0156(11) 0.0139(12) -0.0011(9) 0.0067(10) -0.0003(9)
C31 0.0174(12) 0.0189(12) 0.0124(12) 0.0013(9) 0.0045(10) 0.0004(10)
C32 0.0188(12) 0.0193(12) 0.0215(13) 0.0041(10) 0.0063(11) 0.0006(10)
C33 0.0219(13) 0.0237(13) 0.0264(14) 0.0045(11) 0.0075(11) 0.0080(11)
C34 0.0175(13) 0.0236(13) 0.0264(14) 0.0005(11) 0.0050(11) 0.0079(10)
C35 0.0230(14) 0.0240(14) 0.0350(16) 0.0021(12) 0.0074(12) 0.0050(11)
C36 0.0285(15) 0.0251(15) 0.0381(18) -0.0078(13) 0.0045(13) 0.0054(12)
C37 0.0328(17) 0.0380(17) 0.0269(16) -0.0034(13) 0.0092(13) 0.0116(13)
C38 0.0304(16) 0.0384(17) 0.0322(17) -0.0003(13) 0.0151(14) 0.0014(13)
C39 0.0226(14) 0.0301(15) 0.0305(16) -0.0061(12) 0.0095(12) -0.0012(11)
C40 0.0338(16) 0.0293(15) 0.0320(16) 0.0003(13) 0.0163(13) 0.0060(13)
B1 0.0288(16) 0.0223(15) 0.0234(16) -0.0011(12) 0.0122(13) -0.0042(12)
N1 0.0190(10) 0.0103(9) 0.0129(10) 0.0005(8) 0.0071(8) -0.0003(8)
N21 0.0228(11) 0.0125(10) 0.0147(10) 0.0020(8) 0.0079(9) 0.0014(8)
N22 0.0267(12) 0.0151(10) 0.0161(11) 0.0024(8) 0.0102(9) 0.0021(9)
N23 0.0290(12) 0.0126(10) 0.0146(10) 0.0024(8) 0.0108(9) 0.0027(8)
N11 0.0179(10) 0.0139(10) 0.0163(10) -0.0001(8) 0.0077(9) 0.0008(8)
N12 0.0206(11) 0.0145(10) 0.0173(11) 0.0003(8) 0.0078(9) -0.0013(8)
N13 0.0202(11) 0.0140(10) 0.0135(10) -0.0001(8) 0.0063(8) -0.0029(8)
N31 0.0210(11) 0.0204(11) 0.0214(11) -0.0017(9) 0.0085(9) -0.0022(9)
N32 0.0202(11) 0.0230(11) 0.0264(12) -0.0003(9) 0.0090(10) -0.0006(9)
N33 0.0197(11) 0.0188(11) 0.0204(11) 0.0016(9) 0.0066(9) 0.0022(9)
F1 0.0410(11) 0.0233(9) 0.0615(14) -0.0121(9) 0.0098(10) -0.0001(8)
F2 0.0510(12) 0.0235(9) 0.0322(10) -0.0062(7) 0.0075(9) 0.0013(8)
F3 0.0330(11) 0.0517(12) 0.0703(15) 0.0028(11) 0.0218(11) -0.0028(9)
F4 0.0738(17) 0.0968(19) 0.0296(11) 0.0130(12) 0.0214(11) -0.0313(14)
Fe1 0.0183(3) 0.0089(2) 0.0130(2) 0.00032(18) 0.00856(19) 0.00066(18)
Cl1 0.0306(4) 0.0364(4) 0.0383(4) 0.0017(3) 0.0123(3) 0.0042(3)
Cl2 0.0386(4) 0.0357(4) 0.0578(6) -0.0075(4) 0.0216(4) -0.0059(3)
Cl3 0.0613(6) 0.0441(5) 0.0361(4) 0.0028(4) 0.0247(4) 0.0228(4)

loop_
_atom_type_symbol
_atom_type_description
_atom_type_scat_dispersion_real
_atom_type_scat_dispersion_imag
_atom_type_scat_source
C C 0.0033 0.0016 'International Tables Vol C Tables 4.2.6.8 and 6.1.1.4'
H H 0.0000 0.0000 'International Tables Vol C Tables 4.2.6.8 and 6.1.1.4'
B B 0.0013 0.0007 'International Tables Vol C Tables 4.2.6.8 and 6.1.1.4'
N N 0.0061 0.0033 'International Tables Vol C Tables 4.2.6.8 and 6.1.1.4'
F F 0.0171 0.0103 'International Tables Vol C Tables 4.2.6.8 and 6.1.1.4'
Fe Fe 0.3463 0.8444 'International Tables Vol C Tables 4.2.6.8 and 6.1.1.4'
Cl Cl 0.1484 0.1585 'International Tables Vol C Tables 4.2.6.8 and 6.1.1.4'

loop_
_geom_angle_atom_site_label_1
_geom_angle_atom_site_label_2
_geom_angle_atom_site_label_3
_geom_angle
_geom_angle_site_symmetry_1
_geom_angle_site_symmetry_3
N1 C10 C11 108.6(2) . .
N21 C11 C12 106.9(2) . .
N21 C11 C10 119.3(2) . .
C12 C11 C10 133.7(2) . .
N23 C12 C11 104.8(2) . .
N23 C13 C14 108.5(2) . .
C15 C14 C19 119.9(3) . .
C15 C14 C13 120.8(2) . .
C19 C14 C13 119.2(2) . .
C14 C15 C16 119.9(3) . .
C15 C16 C17 120.0(3) . .
C16 C17 C18 120.6(3) . .
C19 C18 C17 119.0(3) . .
C18 C19 C14 120.6(3) . .
C21 C20 N1 110.80(19) . .
N11 C21 C22 107.5(2) . .
N11 C21 C20 119.2(2) . .
C22 C21 C20 133.1(2) . .
N13 C22 C21 104.5(2) . .
N13 C23 C24 112.2(2) . .
C25 C24 C29 119.6(2) . .
C25 C24 C23 120.1(2) . .
C29 C24 C23 120.3(2) . .
C26 C25 C24 120.1(3) . .
C27 C26 C25 120.1(3) . .
C28 C27 C26 120.0(3) . .
C27 C28 C29 120.3(3) . .
C28 C29 C24 119.9(3) . .
N1 C30 C31 114.20(19) . .
N31 C31 C32 107.7(2) . .
N31 C31 C30 120.4(2) . .
C32 C31 C30 131.8(2) . .
N33 C32 C31 104.8(2) . .
N33 C33 C34 112.5(2) . .
C39 C34 C35 118.7(3) . .
C39 C34 C33 120.3(3) . .
C35 C34 C33 121.0(3) . .
C34 C35 C36 120.5(3) . .
C37 C36 C35 120.4(3) . .
C36 C37 C38 119.9(3) . .
C37 C38 C39 119.6(3) . .
C34 C39 C38 121.0(3) . .
Cl3 C40 Cl1 110.28(17) . .
Cl3 C40 Cl2 110.54(17) . .
Cl1 C40 Cl2 109.50(17) . .
F4 B1 F3 109.6(3) . .
F4 B1 F2 110.3(2) . .
F3 B1 F2 109.4(2) . .
F4 B1 F1 111.1(3) . .
F3 B1 F1 107.9(2) . .
F2 B1 F1 108.6(3) . .
C10 N1 C20 109.78(18) . .
C10 N1 C30 110.76(19) . .
C20 N1 C30 109.87(18) . .
C10 N1 Fe1 104.33(13) . .
C20 N1 Fe1 105.68(14) . .
C30 N1 Fe1 116.12(14) . .
N22 N21 C11 110.6(2) . .
N22 N21 Fe1 129.07(16) . .
C11 N21 Fe1 114.39(16) . .
N21 N22 N23 105.5(2) . .
N22 N23 C12 112.2(2) . .
N22 N23 C13 118.0(2) . .
C12 N23 C13 129.6(2) . .
N12 N11 C21 110.1(2) . .
N12 N11 Fe1 133.15(16) . .
C21 N11 Fe1 114.75(16) . .
N11 N12 N13 105.89(19) . .
N12 N13 C22 111.9(2) . .
N12 N13 C23 119.1(2) . .
C22 N13 C23 128.9(2) . .
N32 N31 C31 109.3(2) . .
N31 N32 N33 107.2(2) . .
N32 N33 C32 111.0(2) . .
N32 N33 C33 119.6(2) . .
C32 N33 C33 129.3(2) . .
N21 Fe1 N21 180.0 3_655 .
N21 Fe1 N11 85.59(8) 3_655 .
N21 Fe1 N11 94.41(8) . .
N21 Fe1 N11 94.41(8) 3_655 3_655
N21 Fe1 N11 85.59(8) . 3_655
N11 Fe1 N11 180.0 . 3_655
N21 Fe1 N1 106.71(7) 3_655 .
N21 Fe1 N1 73.29(7) . .
N11 Fe1 N1 77.11(7) . .
N11 Fe1 N1 102.89(7) 3_655 .
N21 Fe1 N1 73.29(7) 3_655 3_655
N21 Fe1 N1 106.71(7) . 3_655
N11 Fe1 N1 102.89(7) . 3_655
N11 Fe1 N1 77.11(7) 3_655 3_655
N1 Fe1 N1 180.0 . 3_655

loop_
_geom_bond_atom_site_label_1
_geom_bond_atom_site_label_2
_geom_bond_distance
_geom_bond_site_symmetry_2
C10 N1 1.490(3) .
C10 C11 1.495(4) .
C11 N21 1.358(3) .
C11 C12 1.372(3) .
C12 N23 1.347(3) .
C13 N23 1.481(3) .
C13 C14 1.503(4) .
C14 C15 1.383(4) .
C14 C19 1.394(4) .
C15 C16 1.385(5) .
C16 C17 1.387(5) .
C17 C18 1.390(5) .
C18 C19 1.384(4) .
C20 C21 1.484(3) .
C20 N1 1.492(3) .
C21 N11 1.362(3) .
C21 C22 1.372(3) .
C22 N13 1.351(3) .
C23 N13 1.472(3) .
C23 C24 1.514(3) .
C24 C25 1.393(4) .
C24 C29 1.395(4) .
C25 C26 1.389(4) .
C26 C27 1.386(4) .
C27 C28 1.385(4) .
C28 C29 1.389(4) .
C30 N1 1.501(3) .
C30 C31 1.506(3) .
C31 N31 1.359(3) .
C31 C32 1.377(4) .
C32 N33 1.344(3) .
C33 N33 1.474(3) .
C33 C34 1.520(4) .
C34 C39 1.380(4) .
C34 C35 1.392(4) .
C35 C36 1.394(4) .
C36 C37 1.372(5) .
C37 C38 1.390(5) .
C38 C39 1.397(4) .
C40 Cl3 1.757(3) .
C40 Cl1 1.763(3) .
C40 Cl2 1.775(3) .
B1 F4 1.357(4) .
B1 F3 1.381(4) .
B1 F2 1.387(4) .
B1 F1 1.400(4) .
N1 Fe1 2.351(2) .
N21 N22 1.320(3) .
N21 Fe1 2.108(2) .
N22 N23 1.331(3) .
N11 N12 1.318(3) .
N11 Fe1 2.164(2) .
N12 N13 1.339(3) .
N31 N32 1.310(3) .
N32 N33 1.341(3) .
Fe1 N21 2.108(2) 3_655
Fe1 N11 2.164(2) 3_655
Fe1 N1 2.351(2) 3_655
